data_2214376
loop_
_publ_author_name
'Cox, Philip J.'
'Nahar, Lutfan'
'Sarker, Satyajit D.'
'Alan B. Turner'

_publ_section_title
;
 The oxalate diester of dehydroepiandrosterone
;
_journal_coeditor_code PK2029
_journal_issue 7
_journal_name_full 'Acta Crystallographica Section E'
_journal_page_first o3222
_journal_page_last o3222
_journal_paper_doi 10.1107/S1600536807028620
_journal_volume 63
_journal_year 2007
_chemical_formula_iupac 'C40 H54 O6'
_chemical_formula_moiety 'C40 H54 O6'
_chemical_formula_sum 'C40 H54 O6'
_chemical_formula_weight 630.83
_chemical_name_common
;
Oxalate dimer of DHEA
;
_chemical_name_systematic
;
Bis(17-oxoandrost-5-en-3\b-yl) oxalate
;
_space_group_IT_number 4
_symmetry_cell_setting monoclinic
_symmetry_space_group_name_Hall 'P 2yb'
_symmetry_space_group_name_H-M 'P 1 21 1'
_audit_creation_method 'WinGX routine CIF_UPDATE'
_cell_angle_alpha 90
_cell_angle_beta 90.4679(8)
_cell_angle_gamma 90
_cell_formula_units_Z 4
_cell_length_a 10.9843(2)
_cell_length_b 22.8189(4)
_cell_length_c 13.5307(3)
_cell_measurement_reflns_used 7932
_cell_measurement_temperature 120(2)
_cell_measurement_theta_max 27.5
_cell_measurement_theta_min 2.9
_cell_volume 3391.35(11)
_computing_cell_refinement 'DENZO and COLLECT'
_computing_data_collection
;
DENZO (Otwinowski & Minor, 1997) and COLLECT (Nonius, 1998)
;
_computing_data_reduction 'DENZO and COLLECT'
_computing_molecular_graphics 'PLATON (Spek, 2003)'
_computing_publication_material 'WinGX (Farrugia, 1999)'
_computing_structure_refinement 'SHELXL97 (Sheldrick, 1997)'
_computing_structure_solution 'SIR97 (Altomare <i>et al.</i>,  1999)'
_diffrn_ambient_temperature 120(2)
_diffrn_detector_area_resol_mean 9.091
_diffrn_measured_fraction_theta_full 0.994
_diffrn_measured_fraction_theta_max 0.994
_diffrn_measurement_device_type 'Bruker Nonius KappaCCD area-detector'
_diffrn_measurement_method '\f and \w scans to fill Ewald sphere'
_diffrn_radiation_monochromator '10cm confocal mirrors'
_diffrn_radiation_source 'Bruker Nonius FR591 rotating anode'
_diffrn_radiation_type MoK\a
_diffrn_radiation_wavelength 0.71073
_diffrn_reflns_av_R_equivalents 0.0524
_diffrn_reflns_limit_h_max 14
_diffrn_reflns_limit_h_min -14
_diffrn_reflns_limit_k_max 29
_diffrn_reflns_limit_k_min -26
_diffrn_reflns_limit_l_max 17
_diffrn_reflns_limit_l_min -17
_diffrn_reflns_number 47104
_diffrn_reflns_theta_full 27.54
_diffrn_reflns_theta_max 27.54
_diffrn_reflns_theta_min 2.97
_diffrn_standards_decay_% 0
_diffrn_standards_number 0
_exptl_absorpt_coefficient_mu 0.081
_exptl_absorpt_correction_T_max 0.990
_exptl_absorpt_correction_T_min 0.767
_exptl_absorpt_correction_type multi-scan
_exptl_absorpt_process_details '(SADABS; Sheldrick, 2003)'
_exptl_crystal_colour colourless
_exptl_crystal_density_diffrn 1.236
_exptl_crystal_density_method 'not measured'
_exptl_crystal_description shard
_exptl_crystal_F_000 1368
_exptl_crystal_size_max 0.4
_exptl_crystal_size_mid 0.18
_exptl_crystal_size_min 0.12
_refine_diff_density_max 0.244
_refine_diff_density_min -0.207
_refine_ls_extinction_method none
_refine_ls_goodness_of_fit_ref 1.08
_refine_ls_hydrogen_treatment constr
_refine_ls_matrix_type full
_refine_ls_number_parameters 837
_refine_ls_number_reflns 7977
_refine_ls_number_restraints 1
_refine_ls_restrained_S_all 1.08
_refine_ls_R_factor_gt 0.0409
_refine_ls_shift/su_max 0.001
_refine_ls_structure_factor_coef Fsqd
_refine_ls_weighting_details 'calc w = 1/[\s^2^(Fo^2^)+(0.04P)^2^+1.0704P] where P=(Fo^2^+2Fc^2^)/3'
_refine_ls_weighting_scheme calc
_refine_ls_wR_factor_ref 0.101
_reflns_number_gt 6961
_reflns_number_total 7977
_reflns_threshold_expression I>2\s(I)
_cod_data_source_file pk2029.cif
_cod_data_source_block I
_cod_original_sg_symbol_H-M 'P 21'
_cod_database_code 2214376
_cod_database_fobs_code 2214376

loop_
_symmetry_equiv_pos_as_xyz
'x, y, z'
'-x, y+1/2, -z'

loop_
_atom_site_aniso_label
_atom_site_aniso_U_11
_atom_site_aniso_U_22
_atom_site_aniso_U_33
_atom_site_aniso_U_12
_atom_site_aniso_U_13
_atom_site_aniso_U_23
O1 0.0197(9) 0.0364(11) 0.0244(9) -0.0019(8) 0.0038(7) -0.0033(8)
O2 0.0299(10) 0.0544(14) 0.0244(10) -0.0097(10) 0.0017(8) -0.0066(10)
O3 0.0220(10) 0.0502(13) 0.0435(12) -0.0050(10) 0.0004(8) 0.0017(11)
O4 0.0283(10) 0.0373(12) 0.0325(10) -0.0045(9) 0.0070(8) -0.0079(9)
O5 0.0213(9) 0.0330(11) 0.0346(10) -0.0022(8) 0.0063(7) -0.0072(9)
O6 0.0275(11) 0.0478(14) 0.0466(13) -0.0087(10) 0.0064(9) -0.0022(11)
C1 0.0220(13) 0.0395(16) 0.0267(13) 0.0033(12) 0.0003(10) 0.0087(12)
C2 0.0242(14) 0.0409(17) 0.0296(14) -0.0009(12) 0.0028(11) 0.0080(13)
C3 0.0189(12) 0.0326(15) 0.0239(12) -0.0028(11) 0.0018(9) 0.0005(11)
C4 0.0196(12) 0.0370(16) 0.0220(12) 0.0013(11) 0.0007(9) -0.0013(11)
C5 0.0197(12) 0.0269(14) 0.0198(12) 0.0018(10) -0.0005(9) -0.0061(10)
C6 0.0202(12) 0.0330(15) 0.0238(13) 0.0060(11) -0.0025(10) -0.0024(11)
C7 0.0250(13) 0.0285(15) 0.0278(13) 0.0023(12) -0.0032(10) 0.0044(12)
C8 0.0203(12) 0.0232(13) 0.0221(12) -0.0003(10) 0.0000(9) -0.0006(10)
C9 0.0166(11) 0.0281(14) 0.0229(12) 0.0026(10) 0.0002(9) -0.0027(11)
C10 0.0196(12) 0.0248(14) 0.0244(12) 0.0026(10) 0.0013(9) 0.0004(11)
C11 0.0202(12) 0.0437(18) 0.0314(14) 0.0030(12) 0.0027(10) 0.0148(13)
C12 0.0209(13) 0.0488(19) 0.0313(15) 0.0019(13) 0.0013(11) 0.0088(13)
C13 0.0192(12) 0.0293(14) 0.0277(13) -0.0015(11) 0.0021(10) 0.0006(12)
C14 0.0236(12) 0.0251(14) 0.0228(12) -0.0019(11) 0.0000(10) -0.0006(11)
C15 0.0284(14) 0.0314(15) 0.0316(15) -0.0022(12) -0.0003(11) 0.0077(12)
C16 0.0290(15) 0.0353(16) 0.0396(16) -0.0100(13) 0.0022(12) 0.0049(13)
C17 0.0253(13) 0.0342(16) 0.0280(14) -0.0023(12) 0.0036(10) -0.0048(12)
C18 0.0299(14) 0.0283(16) 0.0423(16) 0.0024(12) 0.0095(12) -0.0015(13)
C19 0.0282(14) 0.0264(15) 0.0497(18) 0.0010(12) 0.0081(13) -0.0022(14)
C20 0.0234(12) 0.0313(15) 0.0221(12) 0.0017(12) 0.0006(10) 0.0017(11)
C21 0.0264(13) 0.0257(14) 0.0262(13) 0.0011(11) 0.0057(10) -0.0008(11)
C22 0.0252(13) 0.0289(15) 0.0293(14) 0.0056(11) 0.0049(10) -0.0046(11)
C23 0.0181(12) 0.0327(15) 0.0289(14) -0.0018(11) 0.0052(10) -0.0048(12)
C24 0.0229(13) 0.0270(15) 0.0358(15) -0.0023(11) 0.0037(11) -0.0009(12)
C25 0.0224(12) 0.0261(14) 0.0245(13) -0.0013(11) 0.0019(10) -0.0046(11)
C26 0.0250(13) 0.0227(14) 0.0307(14) -0.0006(11) 0.0011(10) 0.0038(12)
C27 0.0217(12) 0.0261(14) 0.0329(14) 0.0033(11) -0.0007(10) 0.0006(12)
C28 0.0183(12) 0.0250(14) 0.0252(12) 0.0022(10) -0.0011(9) -0.0017(11)
C29 0.0198(12) 0.0238(13) 0.0193(11) 0.0000(10) -0.0010(9) -0.0016(10)
C30 0.0188(12) 0.0240(14) 0.0231(12) 0.0019(10) -0.0008(9) -0.0006(10)
C31 0.0257(13) 0.0284(15) 0.0275(13) 0.0031(11) 0.0049(10) 0.0016(11)
C32 0.0261(13) 0.0310(15) 0.0240(13) -0.0030(12) 0.0041(10) -0.0002(11)
C33 0.0213(12) 0.0310(15) 0.0227(12) -0.0014(11) -0.0003(9) -0.0044(11)
C34 0.0194(12) 0.0290(15) 0.0233(12) 0.0013(11) -0.0014(9) -0.0037(11)
C35 0.0246(13) 0.0315(15) 0.0374(15) 0.0035(12) -0.0008(11) -0.0013(13)
C36 0.0211(13) 0.0431(18) 0.0447(17) 0.0042(13) 0.0035(12) -0.0025(14)
C37 0.0223(13) 0.0395(17) 0.0288(14) -0.0004(12) 0.0056(10) -0.0068(12)
C38 0.0286(14) 0.0404(17) 0.0271(14) 0.0002(13) 0.0007(11) -0.0059(13)
C39 0.0221(13) 0.0448(18) 0.0262(13) 0.0026(12) -0.0005(10) -0.0042(12)
C40 0.0225(12) 0.0319(15) 0.0213(12) 0.0036(11) 0.0024(10) -0.0007(11)
O11 0.0170(8) 0.0324(11) 0.0297(10) -0.0020(8) 0.0053(7) -0.0057(8)
O12 0.0249(10) 0.0471(13) 0.0356(11) -0.0023(9) 0.0026(8) -0.0151(10)
O13 0.0240(11) 0.0450(14) 0.0627(15) 0.0066(10) 0.0097(10) 0.0021(11)
O14 0.0273(10) 0.0658(16) 0.0287(10) 0.0093(10) 0.0020(8) 0.0025(10)
O15 0.0182(9) 0.0377(11) 0.0285(10) 0.0021(8) 0.0038(7) -0.0011(9)
O16 0.0244(11) 0.0451(14) 0.0717(16) -0.0029(10) -0.0026(10) 0.0037(12)
C41 0.0222(12) 0.0206(13) 0.0328(14) -0.0015(11) 0.0052(10) -0.0004(11)
C42 0.0207(12) 0.0251(14) 0.0342(15) -0.0032(11) 0.0068(10) 0.0007(12)
C43 0.0138(11) 0.0294(14) 0.0280(13) -0.0010(10) 0.0041(9) -0.0008(11)
C44 0.0220(12) 0.0261(14) 0.0263(13) 0.0007(11) 0.0026(10) -0.0024(11)
C45 0.0213(12) 0.0258(14) 0.0213(12) 0.0012(11) 0.0018(9) 0.0006(11)
C46 0.0252(13) 0.0226(14) 0.0249(13) 0.0021(11) 0.0004(10) -0.0027(11)
C47 0.0193(12) 0.0219(13) 0.0311(14) -0.0026(10) -0.0004(10) 0.0004(11)
C48 0.0174(11) 0.0222(13) 0.0246(12) -0.0024(10) 0.0008(9) 0.0023(10)
C49 0.0194(12) 0.0231(13) 0.0247(12) -0.0001(10) 0.0027(9) 0.0002(10)
C50 0.0188(11) 0.0218(13) 0.0240(12) -0.0018(10) 0.0015(9) -0.0003(10)
C51 0.0217(12) 0.0225(14) 0.0402(15) -0.0036(11) 0.0099(11) -0.0039(12)
C52 0.0235(13) 0.0266(15) 0.0359(15) 0.0008(11) 0.0078(11) -0.0022(12)
C53 0.0177(12) 0.0281(14) 0.0266(12) -0.0010(11) 0.0029(9) 0.0002(11)
C54 0.0197(12) 0.0282(15) 0.0242(13) -0.0017(11) 0.0032(10) 0.0032(11)
C55 0.0252(13) 0.0297(15) 0.0352(15) -0.0063(12) 0.0039(11) 0.0013(12)
C56 0.0219(13) 0.0451(19) 0.0435(17) -0.0101(13) 0.0072(12) -0.0057(14)
C57 0.0213(13) 0.0400(17) 0.0310(14) -0.0016(13) 0.0057(10) 0.0026(13)
C58 0.0250(13) 0.0420(18) 0.0273(14) -0.0014(13) 0.0031(10) -0.0007(13)
C59 0.0230(13) 0.0326(15) 0.0279(13) -0.0005(12) 0.0013(10) -0.0047(12)
C60 0.0232(13) 0.0330(15) 0.0229(12) 0.0014(12) 0.0028(10) -0.0029(12)
C61 0.0242(13) 0.0351(16) 0.0343(15) -0.0017(12) 0.0043(11) -0.0135(13)
C62 0.0256(14) 0.0350(17) 0.0354(15) 0.0012(12) 0.0059(11) -0.0117(13)
C63 0.0167(12) 0.0317(15) 0.0287(13) 0.0023(11) 0.0027(10) -0.0042(12)
C64 0.0187(12) 0.0350(16) 0.0280(13) 0.0007(11) 0.0012(10) -0.0028(12)
C65 0.0212(12) 0.0288(14) 0.0221(12) 0.0012(11) 0.0022(9) 0.0010(11)
C66 0.0251(13) 0.0259(14) 0.0273(13) -0.0022(11) 0.0023(10) -0.0020(11)
C67 0.0243(13) 0.0332(16) 0.0265(13) 0.0014(12) 0.0057(10) -0.0051(11)
C68 0.0217(12) 0.0279(14) 0.0251(13) 0.0011(11) -0.0002(10) 0.0032(11)
C69 0.0204(12) 0.0257(14) 0.0305(14) 0.0010(11) 0.0015(10) -0.0036(11)
C70 0.0180(12) 0.0259(14) 0.0328(14) 0.0023(11) 0.0037(10) -0.0052(11)
C71 0.0270(14) 0.0320(16) 0.0534(19) -0.0031(13) 0.0057(13) -0.0102(14)
C72 0.0245(14) 0.0333(17) 0.0527(19) -0.0041(13) -0.0005(13) -0.0069(14)
C73 0.0196(13) 0.0318(16) 0.0433(17) -0.0025(12) 0.0014(11) 0.0084(13)
C74 0.0219(12) 0.0288(15) 0.0267(13) 0.0015(11) 0.0009(10) 0.0050(11)
C75 0.0241(14) 0.050(2) 0.0335(15) 0.0008(13) 0.0073(11) 0.0024(14)
C76 0.0250(14) 0.057(2) 0.0430(18) -0.0021(15) 0.0081(12) -0.0005(16)
C77 0.0240(14) 0.0361(17) 0.0440(17) -0.0029(13) 0.0014(12) 0.0166(14)
C78 0.0335(17) 0.0410(19) 0.078(3) -0.0010(15) -0.0039(16) 0.0278(19)
C79 0.0264(14) 0.0273(16) 0.057(2) 0.0059(12) 0.0050(13) 0.0053(14)
C80 0.0214(12) 0.0349(16) 0.0250(13) 0.0009(12) 0.0045(10) -0.0039(12)

loop_
_atom_site_type_symbol
_atom_site_label
_atom_site_fract_x
_atom_site_fract_y
_atom_site_fract_z
_atom_site_U_iso_or_equiv
_atom_site_thermal_displace_type
_atom_site_occupancy
O O1 0.27654(16) 0.39110(9) 0.36696(13) 0.0268(6) Uani 1.000
O O2 0.28360(18) 0.43998(10) 0.51126(14) 0.0362(7) Uani 1.000
O O3 1.19833(17) 0.51255(11) 0.12127(16) 0.0386(7) Uani 1.000
O O4 0.05853(17) 0.34398(9) 0.43152(14) 0.0327(6) Uani 1.000
O O5 0.04748(16) 0.42369(9) 0.53081(14) 0.0296(6) Uani 1.000
O O6 -0.86836(18) 0.37757(10) 0.82784(16) 0.0406(7) Uani 1.000
C C1 0.6213(2) 0.40740(14) 0.35944(19) 0.0294(8) Uani 1.000
C C2 0.4984(2) 0.38118(14) 0.3902(2) 0.0316(9) Uani 1.000
C C3 0.3967(2) 0.41569(13) 0.34180(19) 0.0251(8) Uani 1.000
C C4 0.4067(2) 0.41395(14) 0.23054(18) 0.0262(8) Uani 1.000
C C5 0.5293(2) 0.43738(12) 0.19843(17) 0.0221(7) Uani 1.000
C C6 0.5344(2) 0.48089(13) 0.13302(19) 0.0257(8) Uani 1.000
C C7 0.6504(2) 0.50557(13) 0.0928(2) 0.0271(8) Uani 1.000
C C8 0.7619(2) 0.46846(12) 0.11729(18) 0.0219(7) Uani 1.000
C C9 0.7578(2) 0.44600(12) 0.22445(18) 0.0225(7) Uani 1.000
C C10 0.6417(2) 0.40917(12) 0.24610(19) 0.0229(7) Uani 1.000
C C11 0.8770(2) 0.41332(15) 0.2528(2) 0.0318(9) Uani 1.000
C C12 0.9939(2) 0.44914(15) 0.2334(2) 0.0337(9) Uani 1.000
C C13 0.9951(2) 0.46925(13) 0.12583(19) 0.0254(8) Uani 1.000
C C14 0.8782(2) 0.50416(12) 0.10579(18) 0.0238(7) Uani 1.000
C C15 0.9032(3) 0.53751(14) 0.0095(2) 0.0305(8) Uani 1.000
C C16 1.0359(3) 0.55726(14) 0.0245(2) 0.0346(9) Uani 1.000
C C17 1.0928(2) 0.51328(14) 0.0959(2) 0.0292(8) Uani 1.000
C C18 1.0131(3) 0.41725(13) 0.0542(2) 0.0335(9) Uani 1.000
C C19 0.6546(3) 0.34619(13) 0.2067(2) 0.0347(9) Uani 1.000
C C20 0.2320(2) 0.40929(13) 0.45218(19) 0.0256(8) Uani 1.000
C C21 -0.2313(2) 0.36090(12) 0.6565(2) 0.0261(8) Uani 1.000
C C22 -0.0959(2) 0.36558(13) 0.6295(2) 0.0278(8) Uani 1.000
C C23 -0.0816(2) 0.41334(13) 0.5541(2) 0.0265(8) Uani 1.000
C C24 -0.1270(2) 0.47188(13) 0.5924(2) 0.0286(8) Uani 1.000
C C25 -0.2568(2) 0.46788(12) 0.63014(19) 0.0243(8) Uani 1.000
C C26 -0.3393(2) 0.50685(12) 0.6018(2) 0.0261(8) Uani 1.000
C C27 -0.4682(2) 0.50860(13) 0.6363(2) 0.0269(8) Uani 1.000
C C28 -0.4901(2) 0.46943(12) 0.72601(19) 0.0228(7) Uani 1.000
C C29 -0.4245(2) 0.41036(12) 0.71200(18) 0.0210(7) Uani 1.000
C C30 -0.2845(2) 0.41768(12) 0.70134(18) 0.0220(7) Uani 1.000
C C31 -0.4610(2) 0.36478(13) 0.7901(2) 0.0272(8) Uani 1.000
C C32 -0.6000(2) 0.35675(13) 0.7984(2) 0.0270(8) Uani 1.000
C C33 -0.6596(2) 0.41564(13) 0.82002(19) 0.0250(8) Uani 1.000
C C34 -0.6263(2) 0.45853(12) 0.73764(19) 0.0239(8) Uani 1.000
C C35 -0.7150(2) 0.50985(14) 0.7496(2) 0.0312(8) Uani 1.000
C C36 -0.8352(3) 0.47724(15) 0.7706(2) 0.0363(9) Uani 1.000
C C37 -0.7986(2) 0.41702(14) 0.8101(2) 0.0302(9) Uani 1.000
C C38 -0.6304(3) 0.43788(14) 0.9247(2) 0.0320(9) Uani 1.000
C C39 -0.2229(2) 0.43014(14) 0.8021(2) 0.0310(9) Uani 1.000
C C40 0.1011(2) 0.38720(13) 0.46887(19) 0.0252(8) Uani 1.000
O O11 0.19740(15) 0.69236(9) 0.04788(13) 0.0263(6) Uani 1.000
O O12 0.23972(17) 0.75414(10) 0.17391(15) 0.0359(7) Uani 1.000
O O13 1.09475(18) 0.63291(10) -0.28203(18) 0.0439(8) Uani 1.000
O O14 -0.02565(18) 0.75112(11) 0.04883(15) 0.0406(7) Uani 1.000
O O15 -0.01064(15) 0.73075(9) 0.21241(13) 0.0281(6) Uani 1.000
O O16 -0.95965(19) 0.62030(11) 0.37227(19) 0.0471(8) Uani 1.000
C C41 0.4750(2) 0.62355(12) -0.0640(2) 0.0252(8) Uani 1.000
C C42 0.3415(2) 0.63001(12) -0.0320(2) 0.0266(8) Uani 1.000
C C43 0.3277(2) 0.68548(12) 0.02691(19) 0.0237(7) Uani 1.000
C C44 0.3685(2) 0.73865(12) -0.03119(19) 0.0248(8) Uani 1.000
C C45 0.4977(2) 0.73165(12) -0.06773(18) 0.0228(7) Uani 1.000
C C46 0.5797(2) 0.77333(12) -0.04915(19) 0.0242(8) Uani 1.000
C C47 0.7093(2) 0.77187(12) -0.08359(19) 0.0241(8) Uani 1.000
C C48 0.7275(2) 0.72659(12) -0.16549(18) 0.0214(7) Uani 1.000
C C49 0.6651(2) 0.66863(12) -0.13677(19) 0.0224(7) Uani 1.000
C C50 0.5245(2) 0.67575(12) -0.12449(18) 0.0215(7) Uani 1.000
C C51 0.6985(2) 0.61734(12) -0.2063(2) 0.0281(8) Uani 1.000
C C52 0.8356(2) 0.61090(13) -0.2273(2) 0.0286(8) Uani 1.000
C C53 0.8873(2) 0.66922(12) -0.26098(19) 0.0241(7) Uani 1.000
C C54 0.8622(2) 0.71563(12) -0.18203(19) 0.0240(8) Uani 1.000
C C55 0.9464(3) 0.76702(13) -0.2082(2) 0.0300(8) Uani 1.000
C C56 1.0632(3) 0.73580(15) -0.2404(2) 0.0368(10) Uani 1.000
C C57 1.0258(2) 0.67288(14) -0.2651(2) 0.0307(9) Uani 1.000
C C58 0.8387(2) 0.68677(14) -0.3647(2) 0.0314(9) Uani 1.000
C C59 0.4586(2) 0.67877(13) -0.22588(19) 0.0278(8) Uani 1.000
C C60 0.1690(2) 0.72963(13) 0.11932(19) 0.0264(8) Uani 1.000
C C61 -0.3297(2) 0.67005(14) 0.1980(2) 0.0312(8) Uani 1.000
C C62 -0.1938(2) 0.67426(14) 0.1777(2) 0.0320(9) Uani 1.000
C C63 -0.1444(2) 0.73038(13) 0.22232(19) 0.0257(8) Uani 1.000
C C64 -0.1688(2) 0.73280(14) 0.33261(19) 0.0272(8) Uani 1.000
C C65 -0.3019(2) 0.72253(12) 0.35682(18) 0.0240(7) Uani 1.000
C C66 -0.3611(2) 0.75799(12) 0.41736(19) 0.0261(8) Uani 1.000
C C67 -0.4915(2) 0.75037(13) 0.4470(2) 0.0280(8) Uani 1.000
C C68 -0.5435(2) 0.69030(12) 0.42259(19) 0.0249(8) Uani 1.000
C C69 -0.5019(2) 0.67017(12) 0.31928(19) 0.0255(8) Uani 1.000
C C70 -0.3602(2) 0.66861(12) 0.3090(2) 0.0256(8) Uani 1.000
C C71 -0.5620(3) 0.61208(14) 0.2879(3) 0.0374(10) Uani 1.000
C C72 -0.7024(3) 0.61239(14) 0.2949(3) 0.0368(10) Uani 1.000
C C73 -0.7400(2) 0.63190(13) 0.3974(2) 0.0316(9) Uani 1.000
C C74 -0.6822(2) 0.69156(12) 0.42096(19) 0.0258(8) Uani 1.000
C C75 -0.7538(2) 0.71445(15) 0.5105(2) 0.0358(10) Uani 1.000
C C76 -0.8856(3) 0.69720(17) 0.4813(2) 0.0416(10) Uani 1.000
C C77 -0.8744(3) 0.64574(14) 0.4109(2) 0.0347(9) Uani 1.000
C C78 -0.7139(3) 0.58473(16) 0.4764(3) 0.0509(13) Uani 1.000
C C79 -0.3063(3) 0.61348(13) 0.3583(3) 0.0369(10) Uani 1.000
C C80 0.0318(2) 0.73837(13) 0.12178(19) 0.0271(8) Uani 1.000
H H1A 0.68742 0.38414 0.39038 0.0353 Uiso 1.000
H H1B 0.62711 0.44781 0.38567 0.0353 Uiso 1.000
H H2A 0.49372 0.33964 0.36940 0.0379 Uiso 1.000
H H2B 0.49040 0.38283 0.46294 0.0379 Uiso 1.000
H H3 0.40091 0.45733 0.36462 0.0302 Uiso 1.000
H H4A 0.34093 0.43789 0.20055 0.0314 Uiso 1.000
H H4B 0.39688 0.37311 0.20712 0.0314 Uiso 1.000
H H6 0.45980 0.49733 0.11038 0.0308 Uiso 1.000
H H7A 0.66259 0.54544 0.11998 0.0326 Uiso 1.000
H H7B 0.64255 0.50908 0.02014 0.0326 Uiso 1.000
H H8 0.76449 0.43417 0.07132 0.0262 Uiso 1.000
H H9 0.75372 0.48143 0.26779 0.0270 Uiso 1.000
H H11A 0.87424 0.40302 0.32387 0.0381 Uiso 1.000
H H11B 0.88096 0.37630 0.21484 0.0381 Uiso 1.000
H H12A 0.99660 0.48365 0.27773 0.0404 Uiso 1.000
H H12B 1.06648 0.42468 0.24736 0.0404 Uiso 1.000
H H14 0.87527 0.53475 0.15864 0.0286 Uiso 1.000
H H15A 0.84792 0.57149 0.00176 0.0366 Uiso 1.000
H H15B 0.89465 0.51160 -0.04884 0.0366 Uiso 1.000
H H16A 1.07967 0.55719 -0.03914 0.0415 Uiso 1.000
H H16B 1.03900 0.59728 0.05268 0.0415 Uiso 1.000
H H18A 1.01604 0.43187 -0.01387 0.0435 Uiso 1.000
H H18B 0.94501 0.38978 0.06067 0.0435 Uiso 1.000
H H18C 1.08951 0.39714 0.07029 0.0435 Uiso 1.000
H H19A 0.57547 0.32646 0.20888 0.0451 Uiso 1.000
H H19B 0.71341 0.32469 0.24774 0.0451 Uiso 1.000
H H19C 0.68333 0.34734 0.13831 0.0451 Uiso 1.000
H H21A -0.24138 0.32857 0.70457 0.0313 Uiso 1.000
H H21B -0.27852 0.35069 0.59636 0.0313 Uiso 1.000
H H22A -0.04678 0.37474 0.68918 0.0333 Uiso 1.000
H H22B -0.06704 0.32786 0.60213 0.0333 Uiso 1.000
H H23 -0.12713 0.40266 0.49238 0.0318 Uiso 1.000
H H24A -0.12359 0.50121 0.53853 0.0342 Uiso 1.000
H H24B -0.07282 0.48541 0.64653 0.0342 Uiso 1.000
H H26 -0.31460 0.53599 0.55601 0.0313 Uiso 1.000
H H27A -0.52256 0.49598 0.58160 0.0323 Uiso 1.000
H H27B -0.48965 0.54947 0.65342 0.0323 Uiso 1.000
H H28 -0.45766 0.48918 0.78672 0.0275 Uiso 1.000
H H29 -0.45425 0.39456 0.64722 0.0252 Uiso 1.000
H H31A -0.42794 0.37703 0.85518 0.0326 Uiso 1.000
H H31B -0.42364 0.32663 0.77313 0.0326 Uiso 1.000
H H32A -0.63298 0.34059 0.73579 0.0324 Uiso 1.000
H H32B -0.61833 0.32874 0.85213 0.0324 Uiso 1.000
H H34 -0.65222 0.43867 0.67503 0.0287 Uiso 1.000
H H35A -0.72092 0.53356 0.68848 0.0374 Uiso 1.000
H H35B -0.69103 0.53547 0.80552 0.0374 Uiso 1.000
H H36A -0.88370 0.49876 0.82014 0.0435 Uiso 1.000
H H36B -0.88430 0.47325 0.70928 0.0435 Uiso 1.000
H H38A -0.65935 0.40937 0.97334 0.0416 Uiso 1.000
H H38B -0.67106 0.47557 0.93535 0.0416 Uiso 1.000
H H38C -0.54223 0.44290 0.93226 0.0416 Uiso 1.000
H H39A -0.13740 0.44055 0.79184 0.0403 Uiso 1.000
H H39B -0.22754 0.39508 0.84373 0.0403 Uiso 1.000
H H39C -0.26476 0.46269 0.83466 0.0403 Uiso 1.000
H H41A 0.48280 0.58743 -0.10395 0.0302 Uiso 1.000
H H41B 0.52646 0.61866 -0.00410 0.0302 Uiso 1.000
H H42A 0.28775 0.63139 -0.09108 0.0320 Uiso 1.000
H H42B 0.31746 0.59588 0.00860 0.0320 Uiso 1.000
H H43 0.37511 0.68255 0.09013 0.0285 Uiso 1.000
H H44A 0.31303 0.74449 -0.08840 0.0297 Uiso 1.000
H H44B 0.36354 0.77388 0.01130 0.0297 Uiso 1.000
H H46 0.55440 0.80625 -0.01154 0.0291 Uiso 1.000
H H47A 0.76348 0.76230 -0.02701 0.0289 Uiso 1.000
H H47B 0.73232 0.81112 -0.10840 0.0289 Uiso 1.000
H H48 0.68993 0.74162 -0.22811 0.0257 Uiso 1.000
H H49 0.69800 0.65795 -0.07004 0.0269 Uiso 1.000
H H51A 0.66887 0.58037 -0.17674 0.0337 Uiso 1.000
H H51B 0.65488 0.62282 -0.26999 0.0337 Uiso 1.000
H H52A 0.87864 0.59775 -0.16671 0.0344 Uiso 1.000
H H52B 0.84800 0.58101 -0.27931 0.0344 Uiso 1.000
H H54 0.89449 0.69916 -0.11855 0.0288 Uiso 1.000
H H55A 0.91161 0.79092 -0.26254 0.0360 Uiso 1.000
H H55B 0.96151 0.79246 -0.15008 0.0360 Uiso 1.000
H H56A 1.09820 0.75524 -0.29914 0.0441 Uiso 1.000
H H56B 1.12460 0.73626 -0.18646 0.0441 Uiso 1.000
H H58A 0.85968 0.65623 -0.41258 0.0408 Uiso 1.000
H H58B 0.87567 0.72397 -0.38472 0.0408 Uiso 1.000
H H58C 0.75003 0.69121 -0.36245 0.0408 Uiso 1.000
H H59A 0.37467 0.69206 -0.21656 0.0362 Uiso 1.000
H H59B 0.45819 0.63982 -0.25636 0.0362 Uiso 1.000
H H59C 0.50134 0.70636 -0.26894 0.0362 Uiso 1.000
H H61A -0.36212 0.63411 0.16639 0.0374 Uiso 1.000
H H61B -0.37125 0.70405 0.16727 0.0374 Uiso 1.000
H H62A -0.15111 0.64013 0.20703 0.0384 Uiso 1.000
H H62B -0.17963 0.67403 0.10555 0.0384 Uiso 1.000
H H63 -0.18089 0.76522 0.18840 0.0308 Uiso 1.000
H H64A -0.11858 0.70274 0.36643 0.0327 Uiso 1.000
H H64B -0.14382 0.77164 0.35830 0.0327 Uiso 1.000
H H66 -0.31794 0.79054 0.44384 0.0313 Uiso 1.000
H H67A -0.54136 0.78060 0.41331 0.0336 Uiso 1.000
H H67B -0.49791 0.75701 0.51909 0.0336 Uiso 1.000
H H68 -0.51489 0.66139 0.47323 0.0299 Uiso 1.000
H H69 -0.53186 0.70050 0.27159 0.0306 Uiso 1.000
H H71A -0.52958 0.58021 0.33020 0.0449 Uiso 1.000
H H71B -0.53890 0.60331 0.21888 0.0449 Uiso 1.000
H H72A -0.73696 0.63942 0.24478 0.0442 Uiso 1.000
H H72B -0.73444 0.57259 0.28151 0.0442 Uiso 1.000
H H74 -0.70532 0.71774 0.36458 0.0309 Uiso 1.000
H H75A -0.74516 0.75741 0.51805 0.0430 Uiso 1.000
H H75B -0.72764 0.69494 0.57251 0.0430 Uiso 1.000
H H76A -0.93245 0.68586 0.54046 0.0498 Uiso 1.000
H H76B -0.92751 0.73041 0.44843 0.0498 Uiso 1.000
H H78A -0.62672 0.57548 0.47712 0.0659 Uiso 1.000
H H78B -0.76052 0.54927 0.46083 0.0659 Uiso 1.000
H H78C -0.73771 0.59949 0.54143 0.0659 Uiso 1.000
H H79A -0.21727 0.61624 0.35926 0.0480 Uiso 1.000
H H79B -0.33120 0.57868 0.32079 0.0480 Uiso 1.000
H H79C -0.33617 0.61044 0.42613 0.0480 Uiso 1.000

loop_
_atom_type_symbol
_atom_type_description
_atom_type_scat_dispersion_real
_atom_type_scat_dispersion_imag
_atom_type_scat_source
C C 0.0033 0.0016 'International Tables Vol C Tables 4.2.6.8 and 6.1.1.4'
H H 0 0 'International Tables Vol C Tables 4.2.6.8 and 6.1.1.4'
O O 0.0106 0.006 'International Tables Vol C Tables 4.2.6.8 and 6.1.1.4'

loop_
_geom_angle_atom_site_label_1
_geom_angle_atom_site_label_2
_geom_angle_atom_site_label_3
_geom_angle
_geom_angle_publ_flag
C3 O1 C20 114.8(2) no
C23 O5 C40 117.9(2) no
C43 O11 C60 116.38(19) no
C63 O15 C80 116.24(18) no
C2 C1 C10 114.3(2) no
C1 C2 C3 109.1(2) no
O1 C3 C4 106.99(19) no
O1 C3 C2 111.2(2) no
C2 C3 C4 111.0(2) no
C3 C4 C5 110.39(19) no
C4 C5 C10 116.5(2) no
C4 C5 C6 119.7(2) no
C6 C5 C10 123.8(2) no
C5 C6 C7 124.2(2) no
C6 C7 C8 113.4(2) no
C9 C8 C14 107.77(19) no
C7 C8 C14 110.7(2) no
C7 C8 C9 111.1(2) no
C8 C9 C11 111.21(19) no
C8 C9 C10 112.79(19) no
C10 C9 C11 112.6(2) no
C1 C10 C9 109.0(2) no
C1 C10 C5 107.75(19) no
C5 C10 C19 108.8(2) no
C9 C10 C19 111.2(2) no
C1 C10 C19 109.4(2) no
C5 C10 C9 110.7(2) no
C9 C11 C12 113.8(3) no
C11 C12 C13 109.5(2) no
C12 C13 C14 108.1(2) no
C14 C13 C17 101.6(2) no
C14 C13 C18 113.5(2) no
C17 C13 C18 104.2(2) no
C12 C13 C18 111.7(2) no
C12 C13 C17 117.5(2) no
C8 C14 C15 120.5(2) no
C8 C14 C13 113.9(2) no
C13 C14 C15 104.6(2) no
C14 C15 C16 102.1(2) no
C15 C16 C17 105.9(2) no
C13 C17 C16 108.4(2) no
O3 C17 C13 126.2(3) no
O3 C17 C16 125.3(3) no
O1 C20 O2 125.9(2) no
O1 C20 C40 112.2(2) no
O2 C20 C40 121.9(2) no
C22 C21 C30 113.8(2) no
C21 C22 C23 108.6(2) no
C22 C23 C24 111.7(2) no
O5 C23 C24 104.6(2) no
O5 C23 C22 111.6(2) no
C23 C24 C25 111.9(2) no
C26 C25 C30 123.1(2) no
C24 C25 C26 120.2(2) no
C24 C25 C30 116.6(2) no
C25 C26 C27 125.1(2) no
C26 C27 C28 112.8(2) no
C27 C28 C34 109.8(2) no
C27 C28 C29 109.7(2) no
C29 C28 C34 109.3(2) no
C28 C29 C31 112.5(2) no
C28 C29 C30 112.4(2) no
C30 C29 C31 113.6(2) no
C21 C30 C39 109.7(2) no
C25 C30 C29 109.94(19) no
C25 C30 C39 109.3(2) no
C29 C30 C39 111.39(19) no
C21 C30 C25 107.6(2) no
C21 C30 C29 108.9(2) no
C29 C31 C32 113.2(2) no
C31 C32 C33 109.6(2) no
C32 C33 C38 112.4(2) no
C34 C33 C37 99.6(2) no
C34 C33 C38 114.3(2) no
C37 C33 C38 105.9(2) no
C32 C33 C34 108.6(2) no
C32 C33 C37 115.5(2) no
C28 C34 C33 114.8(2) no
C33 C34 C35 104.8(2) no
C28 C34 C35 120.7(2) no
C34 C35 C36 101.3(2) no
C35 C36 C37 106.0(2) no
O6 C37 C33 126.9(3) no
O6 C37 C36 125.1(2) no
C33 C37 C36 108.0(2) no
O4 C40 O5 127.6(2) no
O5 C40 C20 107.9(2) no
O4 C40 C20 124.5(2) no
C2 C1 H1B 109.00 no
C2 C1 H1A 109.00 no
H1A C1 H1B 108.00 no
C10 C1 H1A 109.00 no
C10 C1 H1B 109.00 no
C3 C2 H2A 110.00 no
C3 C2 H2B 110.00 no
H2A C2 H2B 108.00 no
C1 C2 H2B 110.00 no
C1 C2 H2A 110.00 no
C2 C3 H3 109.00 no
C4 C3 H3 109.00 no
O1 C3 H3 109.00 no
C5 C4 H4A 110.00 no
C3 C4 H4A 110.00 no
C3 C4 H4B 110.00 no
H4A C4 H4B 108.00 no
C5 C4 H4B 110.00 no
C7 C6 H6 118.00 no
C5 C6 H6 118.00 no
C8 C7 H7A 109.00 no
C6 C7 H7A 109.00 no
C6 C7 H7B 109.00 no
H7A C7 H7B 108.00 no
C8 C7 H7B 109.00 no
C9 C8 H8 109.00 no
C14 C8 H8 109.00 no
C7 C8 H8 109.00 no
C11 C9 H9 107.00 no
C8 C9 H9 107.00 no
C10 C9 H9 107.00 no
C12 C11 H11A 109.00 no
C12 C11 H11B 109.00 no
H11A C11 H11B 108.00 no
C9 C11 H11B 109.00 no
C9 C11 H11A 109.00 no
C11 C12 H12B 110.00 no
C11 C12 H12A 110.00 no
H12A C12 H12B 108.00 no
C13 C12 H12B 110.00 no
C13 C12 H12A 110.00 no
C13 C14 H14 106.00 no
C15 C14 H14 106.00 no
C8 C14 H14 106.00 no
C16 C15 H15A 111.00 no
C14 C15 H15A 111.00 no
C14 C15 H15B 111.00 no
H15A C15 H15B 109.00 no
C16 C15 H15B 111.00 no
C15 C16 H16B 111.00 no
C15 C16 H16A 111.00 no
H16A C16 H16B 109.00 no
C17 C16 H16A 111.00 no
C17 C16 H16B 111.00 no
C13 C18 H18C 110.00 no
H18A C18 H18B 109.00 no
H18A C18 H18C 109.00 no
H18B C18 H18C 109.00 no
C13 C18 H18B 109.00 no
C13 C18 H18A 109.00 no
C10 C19 H19B 109.00 no
C10 C19 H19A 110.00 no
H19A C19 H19C 109.00 no
H19B C19 H19C 109.00 no
C10 C19 H19C 109.00 no
H19A C19 H19B 109.00 no
C30 C21 H21A 109.00 no
C22 C21 H21A 109.00 no
C22 C21 H21B 109.00 no
H21A C21 H21B 108.00 no
C30 C21 H21B 109.00 no
C23 C22 H22A 110.00 no
C23 C22 H22B 110.00 no
H22A C22 H22B 108.00 no
C21 C22 H22B 110.00 no
C21 C22 H22A 110.00 no
C24 C23 H23 110.00 no
O5 C23 H23 110.00 no
C22 C23 H23 110.00 no
C25 C24 H24A 109.00 no
C25 C24 H24B 109.00 no
H24A C24 H24B 108.00 no
C23 C24 H24B 109.00 no
C23 C24 H24A 109.00 no
C27 C26 H26 117.00 no
C25 C26 H26 117.00 no
C28 C27 H27A 109.00 no
C28 C27 H27B 109.00 no
H27A C27 H27B 108.00 no
C26 C27 H27A 109.00 no
C26 C27 H27B 109.00 no
C34 C28 H28 109.00 no
C27 C28 H28 109.00 no
C29 C28 H28 109.00 no
C31 C29 H29 106.00 no
C28 C29 H29 106.00 no
C30 C29 H29 106.00 no
C29 C31 H31A 109.00 no
C32 C31 H31B 109.00 no
C29 C31 H31B 109.00 no
C32 C31 H31A 109.00 no
H31A C31 H31B 108.00 no
C33 C32 H32A 110.00 no
C33 C32 H32B 110.00 no
H32A C32 H32B 108.00 no
C31 C32 H32B 110.00 no
C31 C32 H32A 110.00 no
C35 C34 H34 105.00 no
C28 C34 H34 105.00 no
C33 C34 H34 105.00 no
C36 C35 H35A 112.00 no
C36 C35 H35B 111.00 no
H35A C35 H35B 109.00 no
C34 C35 H35B 111.00 no
C34 C35 H35A 112.00 no
C35 C36 H36B 111.00 no
C35 C36 H36A 111.00 no
H36A C36 H36B 109.00 no
C37 C36 H36B 111.00 no
C37 C36 H36A 111.00 no
C33 C38 H38B 109.00 no
C33 C38 H38A 109.00 no
H38A C38 H38C 109.00 no
C33 C38 H38C 109.00 no
H38A C38 H38B 109.00 no
H38B C38 H38C 109.00 no
C30 C39 H39B 109.00 no
C30 C39 H39C 109.00 no
H39A C39 H39C 109.00 no
H39B C39 H39C 109.00 no
H39A C39 H39B 109.00 no
C30 C39 H39A 109.00 no
C42 C41 C50 114.5(2) no
C41 C42 C43 109.3(2) no
O11 C43 C42 107.14(19) no
O11 C43 C44 107.9(2) no
C42 C43 C44 111.6(2) no
C43 C44 C45 111.5(2) no
C44 C45 C46 119.8(2) no
C44 C45 C50 116.1(2) no
C46 C45 C50 124.2(2) no
C45 C46 C47 124.5(2) no
C46 C47 C48 111.7(2) no
C47 C48 C49 109.6(2) no
C47 C48 C54 110.6(2) no
C49 C48 C54 109.4(2) no
C48 C49 C50 112.3(2) no
C48 C49 C51 112.8(2) no
C50 C49 C51 112.5(2) no
C41 C50 C45 108.0(2) no
C41 C50 C49 109.2(2) no
C41 C50 C59 109.9(2) no
C45 C50 C49 109.7(2) no
C45 C50 C59 108.6(2) no
C49 C50 C59 111.46(19) no
C49 C51 C52 114.9(2) no
C51 C52 C53 109.9(2) no
C52 C53 C54 109.1(2) no
C52 C53 C57 115.8(2) no
C52 C53 C58 111.8(2) no
C54 C53 C57 100.0(2) no
C54 C53 C58 113.0(2) no
C57 C53 C58 106.8(2) no
C48 C54 C53 113.5(2) no
C48 C54 C55 119.8(2) no
C53 C54 C55 104.8(2) no
C54 C55 C56 102.6(2) no
C55 C56 C57 105.9(2) no
O13 C57 C53 126.3(3) no
O13 C57 C56 125.6(2) no
C53 C57 C56 108.0(2) no
O11 C60 O12 126.2(2) no
O11 C60 C80 109.8(2) no
O12 C60 C80 124.0(2) no
C62 C61 C70 113.5(2) no
C61 C62 C63 109.3(2) no
O15 C63 C62 108.8(2) no
O15 C63 C64 105.82(18) no
C62 C63 C64 110.9(2) no
C63 C64 C65 112.6(2) no
C64 C65 C66 121.1(2) no
C64 C65 C70 115.7(2) no
C66 C65 C70 123.2(2) no
C65 C66 C67 124.7(2) no
C66 C67 C68 113.8(2) no
C67 C68 C69 110.6(2) no
C67 C68 C74 111.1(2) no
C69 C68 C74 107.2(2) no
C68 C69 C70 112.9(2) no
C68 C69 C71 112.1(2) no
C70 C69 C71 112.4(2) no
C61 C70 C65 107.6(2) no
C61 C70 C69 108.09(19) no
C61 C70 C79 110.7(2) no
C65 C70 C69 111.0(2) no
C65 C70 C79 108.4(2) no
C69 C70 C79 111.1(2) no
C69 C71 C72 113.9(3) no
C71 C72 C73 109.7(3) no
C72 C73 C74 109.6(2) no
C72 C73 C77 116.2(2) no
C72 C73 C78 112.2(3) no
C74 C73 C77 101.0(2) no
C74 C73 C78 113.6(2) no
C77 C73 C78 103.7(2) no
C68 C74 C73 113.5(2) no
C68 C74 C75 120.8(2) no
C73 C74 C75 104.5(2) no
C74 C75 C76 101.3(2) no
C75 C76 C77 106.1(3) no
O16 C77 C73 126.4(3) no
O16 C77 C76 125.0(3) no
C73 C77 C76 108.6(3) no
O14 C80 O15 127.2(2) no
O14 C80 C60 121.8(2) no
O15 C80 C60 111.0(2) no
C42 C41 H41A 109.00 no
C42 C41 H41B 109.00 no
C50 C41 H41A 109.00 no
C50 C41 H41B 109.00 no
H41A C41 H41B 108.00 no
C41 C42 H42A 110.00 no
C41 C42 H42B 110.00 no
C43 C42 H42A 110.00 no
C43 C42 H42B 110.00 no
H42A C42 H42B 108.00 no
O11 C43 H43 110.00 no
C42 C43 H43 110.00 no
C44 C43 H43 110.00 no
C43 C44 H44A 109.00 no
C43 C44 H44B 109.00 no
C45 C44 H44A 109.00 no
C45 C44 H44B 109.00 no
H44A C44 H44B 108.00 no
C45 C46 H46 118.00 no
C47 C46 H46 118.00 no
C46 C47 H47A 109.00 no
C46 C47 H47B 109.00 no
C48 C47 H47A 109.00 no
C48 C47 H47B 109.00 no
H47A C47 H47B 108.00 no
C47 C48 H48 109.00 no
C49 C48 H48 109.00 no
C54 C48 H48 109.00 no
C48 C49 H49 106.00 no
C50 C49 H49 106.00 no
C51 C49 H49 106.00 no
C49 C51 H51A 109.00 no
C49 C51 H51B 109.00 no
C52 C51 H51A 109.00 no
C52 C51 H51B 109.00 no
H51A C51 H51B 108.00 no
C51 C52 H52A 110.00 no
C51 C52 H52B 110.00 no
C53 C52 H52A 110.00 no
C53 C52 H52B 110.00 no
H52A C52 H52B 108.00 no
C48 C54 H54 106.00 no
C53 C54 H54 106.00 no
C55 C54 H54 106.00 no
C54 C55 H55A 111.00 no
C54 C55 H55B 111.00 no
C56 C55 H55A 111.00 no
C56 C55 H55B 111.00 no
H55A C55 H55B 109.00 no
C55 C56 H56A 111.00 no
C55 C56 H56B 111.00 no
C57 C56 H56A 111.00 no
C57 C56 H56B 111.00 no
H56A C56 H56B 109.00 no
C53 C58 H58A 109.00 no
C53 C58 H58B 109.00 no
C53 C58 H58C 109.00 no
H58A C58 H58B 109.00 no
H58A C58 H58C 109.00 no
H58B C58 H58C 109.00 no
C50 C59 H59A 109.00 no
C50 C59 H59B 109.00 no
C50 C59 H59C 109.00 no
H59A C59 H59B 110.00 no
H59A C59 H59C 109.00 no
H59B C59 H59C 109.00 no
C62 C61 H61A 109.00 no
C62 C61 H61B 109.00 no
C70 C61 H61A 109.00 no
C70 C61 H61B 109.00 no
H61A C61 H61B 108.00 no
C61 C62 H62A 110.00 no
C61 C62 H62B 110.00 no
C63 C62 H62A 110.00 no
C63 C62 H62B 110.00 no
H62A C62 H62B 108.00 no
O15 C63 H63 110.00 no
C62 C63 H63 110.00 no
C64 C63 H63 110.00 no
C63 C64 H64A 109.00 no
C63 C64 H64B 109.00 no
C65 C64 H64A 109.00 no
C65 C64 H64B 109.00 no
H64A C64 H64B 108.00 no
C65 C66 H66 118.00 no
C67 C66 H66 118.00 no
C66 C67 H67A 109.00 no
C66 C67 H67B 109.00 no
C68 C67 H67A 109.00 no
C68 C67 H67B 109.00 no
H67A C67 H67B 108.00 no
C67 C68 H68 109.00 no
C69 C68 H68 109.00 no
C74 C68 H68 109.00 no
C68 C69 H69 106.00 no
C70 C69 H69 106.00 no
C71 C69 H69 106.00 no
C69 C71 H71A 109.00 no
C69 C71 H71B 109.00 no
C72 C71 H71A 109.00 no
C72 C71 H71B 109.00 no
H71A C71 H71B 108.00 no
C71 C72 H72A 110.00 no
C71 C72 H72B 110.00 no
C73 C72 H72A 110.00 no
C73 C72 H72B 110.00 no
H72A C72 H72B 108.00 no
C68 C74 H74 106.00 no
C73 C74 H74 106.00 no
C75 C74 H74 106.00 no
C74 C75 H75A 112.00 no
C74 C75 H75B 112.00 no
C76 C75 H75A 112.00 no
C76 C75 H75B 111.00 no
H75A C75 H75B 109.00 no
C75 C76 H76A 111.00 no
C75 C76 H76B 111.00 no
C77 C76 H76A 111.00 no
C77 C76 H76B 110.00 no
H76A C76 H76B 109.00 no
C73 C78 H78A 109.00 no
C73 C78 H78B 109.00 no
C73 C78 H78C 109.00 no
H78A C78 H78B 109.00 no
H78A C78 H78C 109.00 no
H78B C78 H78C 110.00 no
C70 C79 H79A 109.00 no
C70 C79 H79B 109.00 no
C70 C79 H79C 109.00 no
H79A C79 H79B 109.00 no
H79A C79 H79C 110.00 no
H79B C79 H79C 109.00 no

loop_
_geom_bond_atom_site_label_1
_geom_bond_atom_site_label_2
_geom_bond_distance
_geom_bond_publ_flag
O1 C3 1.477(3) no
O1 C20 1.323(3) no
O2 C20 1.201(3) no
O3 C17 1.206(3) no
O4 C40 1.201(3) no
O5 C23 1.474(3) no
O5 C40 1.323(3) no
O6 C37 1.208(4) no
O11 C60 1.327(3) no
O11 C43 1.470(3) no
O12 C60 1.205(3) no
O13 C57 1.209(4) no
O14 C80 1.203(3) no
O15 C80 1.327(3) no
O15 C63 1.477(3) no
O16 C77 1.216(4) no
C1 C2 1.537(3) no
C1 C10 1.552(4) no
C2 C3 1.512(4) no
C3 C4 1.511(4) no
C4 C5 1.516(3) no
C5 C6 1.332(4) no
C5 C10 1.530(3) no
C6 C7 1.499(3) no
C7 C8 1.523(3) no
C8 C14 1.524(3) no
C8 C9 1.539(3) no
C9 C11 1.552(3) no
C9 C10 1.557(3) no
C10 C19 1.540(4) no
C11 C12 1.546(4) no
C12 C13 1.526(4) no
C13 C14 1.533(3) no
C13 C17 1.527(4) no
C13 C18 1.546(4) no
C14 C15 1.536(4) no
C15 C16 1.538(5) no
C16 C17 1.524(4) no
C20 C40 1.542(3) no
C21 C22 1.538(3) no
C21 C30 1.547(4) no
C22 C23 1.502(4) no
C23 C24 1.519(4) no
C24 C25 1.521(3) no
C25 C30 1.529(4) no
C25 C26 1.324(4) no
C26 C27 1.495(3) no
C27 C28 1.528(4) no
C28 C29 1.541(4) no
C28 C34 1.526(3) no
C29 C30 1.555(3) no
C29 C31 1.538(4) no
C30 C39 1.544(4) no
C31 C32 1.543(3) no
C32 C33 1.524(4) no
C33 C38 1.536(4) no
C33 C34 1.530(4) no
C33 C37 1.532(3) no
C34 C35 1.533(4) no
C35 C36 1.544(4) no
C36 C37 1.527(5) no
C1 H1B 0.9900 no
C1 H1A 0.9900 no
C2 H2B 0.9900 no
C2 H2A 0.9900 no
C3 H3 1.0000 no
C4 H4B 0.9900 no
C4 H4A 0.9900 no
C6 H6 0.9500 no
C7 H7A 0.9900 no
C7 H7B 0.9900 no
C8 H8 1.0000 no
C9 H9 1.0000 no
C11 H11A 0.9900 no
C11 H11B 0.9900 no
C12 H12A 0.9900 no
C12 H12B 0.9900 no
C14 H14 1.0000 no
C15 H15B 0.9900 no
C15 H15A 0.9900 no
C16 H16A 0.9900 no
C16 H16B 0.9900 no
C18 H18A 0.9800 no
C18 H18B 0.9800 no
C18 H18C 0.9800 no
C19 H19B 0.9800 no
C19 H19A 0.9800 no
C19 H19C 0.9800 no
C21 H21B 0.9900 no
C21 H21A 0.9900 no
C22 H22B 0.9900 no
C22 H22A 0.9900 no
C23 H23 1.0000 no
C24 H24B 0.9900 no
C24 H24A 0.9900 no
C26 H26 0.9500 no
C27 H27A 0.9900 no
C27 H27B 0.9900 no
C28 H28 1.0000 no
C29 H29 1.0000 no
C31 H31A 0.9900 no
C31 H31B 0.9900 no
C32 H32A 0.9900 no
C32 H32B 0.9900 no
C34 H34 1.0000 no
C35 H35A 0.9900 no
C35 H35B 0.9900 no
C36 H36B 0.9900 no
C36 H36A 0.9900 no
C38 H38B 0.9800 no
C38 H38C 0.9800 no
C38 H38A 0.9800 no
C39 H39B 0.9800 no
C39 H39C 0.9800 no
C39 H39A 0.9800 no
C41 C42 1.540(3) no
C41 C50 1.547(4) no
C42 C43 1.504(4) no
C43 C44 1.516(4) no
C44 C45 1.515(3) no
C45 C46 1.332(4) no
C45 C50 1.519(4) no
C46 C47 1.502(3) no
C47 C48 1.529(4) no
C48 C49 1.541(4) no
C48 C54 1.519(3) no
C49 C50 1.563(3) no
C49 C51 1.548(4) no
C50 C59 1.547(3) no
C51 C52 1.542(3) no
C52 C53 1.518(4) no
C53 C54 1.531(4) no
C53 C57 1.525(3) no
C53 C58 1.550(4) no
C54 C55 1.537(4) no
C55 C56 1.534(5) no
C56 C57 1.530(5) no
C60 C80 1.521(3) no
C61 C62 1.523(3) no
C61 C70 1.542(4) no
C62 C63 1.514(4) no
C63 C64 1.519(4) no
C64 C65 1.519(3) no
C65 C66 1.326(4) no
C65 C70 1.528(4) no
C66 C67 1.501(3) no
C67 C68 1.520(4) no
C68 C69 1.544(4) no
C68 C74 1.524(3) no
C69 C70 1.564(3) no
C69 C71 1.539(4) no
C70 C79 1.540(4) no
C71 C72 1.546(5) no
C72 C73 1.517(5) no
C73 C74 1.535(4) no
C73 C77 1.522(4) no
C73 C78 1.542(5) no
C74 C75 1.541(4) no
C75 C76 1.548(4) no
C76 C77 1.518(5) no
C41 H41A 0.9900 no
C41 H41B 0.9900 no
C42 H42A 0.9900 no
C42 H42B 0.9900 no
C43 H43 1.0000 no
C44 H44A 0.9900 no
C44 H44B 0.9900 no
C46 H46 0.9500 no
C47 H47A 0.9900 no
C47 H47B 0.9900 no
C48 H48 1.0000 no
C49 H49 1.0000 no
C51 H51A 0.9900 no
C51 H51B 0.9900 no
C52 H52A 0.9900 no
C52 H52B 0.9900 no
C54 H54 1.0000 no
C55 H55A 0.9900 no
C55 H55B 0.9900 no
C56 H56A 0.9900 no
C56 H56B 0.9900 no
C58 H58A 0.9800 no
C58 H58B 0.9800 no
C58 H58C 0.9800 no
C59 H59A 0.9800 no
C59 H59B 0.9800 no
C59 H59C 0.9800 no
C61 H61A 0.9900 no
C61 H61B 0.9900 no
C62 H62A 0.9900 no
C62 H62B 0.9900 no
C63 H63 1.0000 no
C64 H64A 0.9900 no
C64 H64B 0.9900 no
C66 H66 0.9500 no
C67 H67A 0.9900 no
C67 H67B 0.9900 no
C68 H68 1.0000 no
C69 H69 1.0000 no
C71 H71A 0.9900 no
C71 H71B 0.9900 no
C72 H72A 0.9900 no
C72 H72B 0.9900 no
C74 H74 1.0000 no
C75 H75A 0.9900 no
C75 H75B 0.9900 no
C76 H76A 0.9900 no
C76 H76B 0.9900 no
C78 H78A 0.9800 no
C78 H78B 0.9800 no
C78 H78C 0.9800 no
C79 H79A 0.9800 no
C79 H79B 0.9800 no
C79 H79C 0.9800 no

loop_
_geom_contact_atom_site_label_1
_geom_contact_atom_site_label_2
_geom_contact_distance
_geom_contact_site_symmetry_2
_geom_contact_publ_flag
O1 O4 2.773(3) . no
O2 C34 3.239(3) 1_655 no
O2 O5 2.636(3) . no
O2 C2 3.180(3) . no
O2 C78 3.337(4) 1_655 no
O4 C22 3.220(3) . no
O4 O1 2.773(3) . no
O5 O2 2.636(3) . no
O11 O14 2.793(3) . no
O12 O15 2.854(3) . no
O12 C21 3.349(3) 2_556 no
O12 C44 3.145(3) . no
O14 C62 3.095(3) . no
O14 O11 2.793(3) . no
O15 O12 2.854(3) . no
O1 H12B 2.9100 1_455 no
O2 H78B 2.6300 1_655 no
O2 H2B 2.7000 . no
O2 H27A 2.6500 1_655 no
O2 H3 2.4100 . no
O2 H34 2.3200 1_655 no
O3 H42B 2.7700 1_655 no
O3 H6 2.9000 1_655 no
O3 H72B 2.6600 1_755 no
O3 H4A 2.5500 1_655 no
O4 H55A 2.6100 2_645 no
O4 H11A 2.8300 1_455 no
O4 H58B 2.9000 2_645 no
O4 H22B 2.7200 . no
O4 H23 2.5800 . no
O5 H36B 2.7600 1_655 no
O6 H18A 2.7900 1_356 no
O6 H22A 2.7000 1_455 no
O6 H63 2.6300 2_446 no
O11 H16B 2.7800 1_455 no
O12 H43 2.4900 . no
O12 H72A 2.8000 1_655 no
O12 H74 2.7700 1_655 no
O12 H44B 2.6300 . no
O12 H21A 2.3600 2_556 no
O12 H31B 2.7000 2_556 no
O13 H76A 2.7000 1_754 no
O14 H63 2.5700 . no
O14 H55B 2.8500 1_455 no
O14 H47A 2.5400 1_455 no
O14 H62B 2.5600 . no
O14 H54 2.7000 1_455 no
O16 H79A 2.8400 1_455 no
O16 H64A 2.5700 1_455 no
C2 O2 3.180(3) . no
C6 C38 3.479(4) 1_654 no
C19 C44 3.423(4) 2_645 no
C21 O12 3.349(3) 2_546 no
C22 O4 3.220(3) . no
C34 O2 3.239(3) 1_455 no
C38 C6 3.479(4) 1_456 no
C44 O12 3.145(3) . no
C44 C19 3.423(4) 2_655 no
C62 O14 3.095(3) . no
C78 O2 3.337(4) 1_455 no
C1 H11A 2.8300 . no
C2 H19A 2.8900 . no
C2 H67B 3.0900 2_546 no
C4 H19A 2.7400 . no
C6 H9 3.0100 . no
C6 H38C 2.9700 1_654 no
C7 H15A 2.9200 . no
C8 H18B 2.8100 . no
C8 H19C 2.9100 . no
C11 H19C 3.0200 . no
C11 H1A 2.8800 . no
C11 H19B 2.7100 . no
C11 H18B 2.7600 . no
C11 H14 3.0500 . no
C15 H7B 2.9400 . no
C15 H7A 3.0500 . no
C15 H52A 2.7600 . no
C15 H18A 2.7300 . no
C16 H18A 2.9200 . no
C18 H15B 2.8700 . no
C18 H8 2.7700 . no
C18 H11B 2.7800 . no
C19 H4B 2.9000 . no
C19 H8 2.9800 . no
C19 H2A 2.8400 . no
C19 H11B 2.5800 . no
C19 H44A 2.8400 2_645 no
C20 H2B 2.9000 . no
C21 H31B 2.7600 . no
C22 H39A 2.8200 . no
C24 H52B 3.0500 1_456 no
C24 H39A 2.7900 . no
C24 H36B 3.0900 1_655 no
C25 H52B 3.0800 1_456 no
C26 H29 2.9200 . no
C27 H35A 2.9300 . no
C28 H39C 2.8700 . no
C28 H38C 2.9200 . no
C31 H21A 2.8100 . no
C31 H38C 2.7800 . no
C31 H39B 2.7500 . no
C35 H38B 2.6700 . no
C35 H27B 2.9500 . no
C36 H38B 2.8600 . no
C36 H24B 3.1000 1_455 no
C38 H35B 2.8300 . no
C38 H31A 2.7900 . no
C38 H28 2.9200 . no
C38 H6 3.0200 1_456 no
C39 H15B 3.0200 1_456 no
C39 H31A 2.6600 . no
C39 H24B 2.9700 . no
C39 H28 2.9200 . no
C39 H22A 2.7800 . no
C40 H22B 2.9200 . no
C41 H51A 2.8100 . no
C42 H35B 3.1000 1_654 no
C42 H59A 2.9000 . no
C44 H59A 2.7300 . no
C44 H19C 2.9300 2_655 no
C45 H48 3.0500 . no
C45 H19A 2.9900 2_655 no
C46 H49 2.9500 . no
C46 H32B 2.9800 2_556 no
C46 H19A 3.0000 2_655 no
C47 H55B 2.9600 . no
C47 H4B 3.0800 2_655 no
C48 H59C 2.8800 . no
C48 H58C 2.8000 . no
C51 H58C 2.7700 . no
C51 H41A 2.8400 . no
C51 H54 3.0800 . no
C51 H59B 2.7700 . no
C51 H59C 3.0800 . no
C55 H47B 2.9000 . no
C55 H58B 2.6900 . no
C56 H58B 2.8400 . no
C57 H76A 2.6900 1_754 no
C58 H76A 2.8300 1_754 no
C58 H51B 2.8100 . no
C58 H55A 2.8600 . no
C58 H48 2.7800 . no
C59 H42A 2.8400 . no
C59 H48 2.9200 . no
C59 H51B 2.5800 . no
C59 H44A 2.8800 . no
C60 H72A 2.8600 1_655 no
C60 H44B 2.7900 . no
C61 H7A 3.0300 1_455 no
C61 H71B 2.7700 . no
C62 H79A 2.8000 . no
C64 H79A 2.7400 . no
C64 H76B 3.0700 1_655 no
C65 H32A 3.0500 2_456 no
C66 H32A 2.8000 2_456 no
C66 H69 3.0100 . no
C67 H75A 2.9600 . no
C68 H78A 2.8700 . no
C68 H79C 2.9200 . no
C71 H79C 3.0900 . no
C71 H74 3.0700 . no
C71 H61A 2.8000 . no
C71 H79B 2.6800 . no
C71 H78A 2.7900 . no
C75 H67B 2.9800 . no
C75 H78C 2.6600 . no
C75 H67A 3.0800 . no
C76 H78C 2.8700 . no
C76 H64A 2.9900 1_455 no
C77 H64A 3.0400 1_455 no
C78 H35A 3.1000 . no
C78 H68 2.8000 . no
C78 H71A 2.8400 . no
C78 H75B 2.8400 . no
C79 H62A 2.7400 . no
C79 H64A 2.9000 . no
C79 H68 2.9900 . no
C79 H71A 2.5900 . no
C80 H62B 2.7500 . no
H1A C11 2.8800 . no
H1A H11A 2.2900 . no
H1A H19B 2.3800 . no
H1A H23 2.4900 1_655 no
H1B H3 2.5100 . no
H1B H9 2.2600 . no
H2A C19 2.8400 . no
H2A H67B 2.4200 2_546 no
H2A H19A 2.3800 . no
H2A H4B 2.5500 . no
H2B O2 2.7000 . no
H2B H29 2.5800 1_655 no
H2B C20 2.9000 . no
H3 O2 2.4100 . no
H3 H1B 2.5100 . no
H4A O3 2.5500 1_455 no
H4A H6 2.2500 . no
H4B H2A 2.5500 . no
H4B C19 2.9000 . no
H4B H47B 2.4000 2_645 no
H4B H19A 2.2300 . no
H4B C47 3.0800 2_645 no
H6 O3 2.9000 1_455 no
H6 C38 3.0200 1_654 no
H6 H4A 2.2500 . no
H7A C15 3.0500 . no
H7A H61A 2.1400 1_655 no
H7A C61 3.0300 1_655 no
H7A H14 2.4000 . no
H7B C15 2.9400 . no
H8 C19 2.9800 . no
H8 H18B 2.2300 . no
H8 H19C 2.3600 . no
H8 C18 2.7700 . no
H9 H79B 2.5100 1_655 no
H9 C6 3.0100 . no
H9 H1B 2.2600 . no
H9 H14 2.3400 . no
H11A O4 2.8300 1_655 no
H11A C1 2.8300 . no
H11A H1A 2.2900 . no
H11A H23 2.2800 1_655 no
H11B H19C 2.4900 . no
H11B C18 2.7800 . no
H11B C19 2.5800 . no
H11B H19B 2.2300 . no
H11B H18B 2.2300 . no
H12A H14 2.3900 . no
H12B H18C 2.4900 . no
H12B O1 2.9100 1_655 no
H14 H7A 2.4000 . no
H14 H9 2.3400 . no
H14 H12A 2.3900 . no
H14 H62A 2.5100 1_655 no
H14 C11 3.0500 . no
H15A C7 2.9200 . no
H15A H52A 2.3800 . no
H15B H18A 2.3000 . no
H15B H39C 2.6000 1_654 no
H15B H52A 2.5400 . no
H15B C18 2.8700 . no
H15B C39 3.0200 1_654 no
H16A H36A 2.3600 1_754 no
H16B O11 2.7800 1_655 no
H18A O6 2.7900 1_754 no
H18A C16 2.9200 . no
H18A H15B 2.3000 . no
H18A C15 2.7300 . no
H18B C8 2.8100 . no
H18B H8 2.2300 . no
H18B H11B 2.2300 . no
H18B C11 2.7600 . no
H18C H12B 2.4900 . no
H19A C45 2.9900 2_645 no
H19A C46 3.0000 2_645 no
H19A H4B 2.2300 . no
H19A C2 2.8900 . no
H19A C4 2.7400 . no
H19A H2A 2.3800 . no
H19B H1A 2.3800 . no
H19B H11B 2.2300 . no
H19B C11 2.7100 . no
H19C H8 2.3600 . no
H19C H11B 2.4900 . no
H19C C44 2.9300 2_645 no
H19C H44A 2.4400 2_645 no
H19C C8 2.9100 . no
H19C C11 3.0200 . no
H21A C31 2.8100 . no
H21A O12 2.3600 2_546 no
H21A H31B 2.2100 . no
H21A H39B 2.4200 . no
H21B H29 2.2900 . no
H21B H23 2.4900 . no
H21B H67A 2.5500 2_446 no
H22A O6 2.7000 1_655 no
H22A C39 2.7800 . no
H22A H39A 2.2800 . no
H22B C40 2.9200 . no
H22B H76B 2.3300 2_446 no
H22B O4 2.7200 . no
H23 H11A 2.2800 1_455 no
H23 O4 2.5800 . no
H23 H1A 2.4900 1_455 no
H23 H21B 2.4900 . no
H24A H26 2.2600 . no
H24B H39A 2.3300 . no
H24B H36B 2.2500 1_655 no
H24B C36 3.1000 1_655 no
H24B H52B 2.5600 1_456 no
H24B C39 2.9700 . no
H26 H24A 2.2600 . no
H26 H79C 2.4500 . no
H27A H29 2.5900 . no
H27A H34 2.3200 . no
H27A H78A 2.5600 . no
H27A O2 2.6500 1_455 no
H27B H51B 2.5200 1_456 no
H27B H59B 2.4700 1_456 no
H27B C35 2.9500 . no
H28 H38C 2.4300 . no
H28 H39C 2.2900 . no
H28 H51A 2.5500 1_456 no
H28 C38 2.9200 . no
H28 C39 2.9200 . no
H29 H21B 2.2900 . no
H29 C26 2.9200 . no
H29 H2B 2.5800 1_455 no
H29 H34 2.4300 . no
H29 H27A 2.5900 . no
H31A C38 2.7900 . no
H31A C39 2.6600 . no
H31A H39B 2.2500 . no
H31A H38C 2.2200 . no
H31B C21 2.7600 . no
H31B O12 2.7000 2_546 no
H31B H21A 2.2100 . no
H32A C65 3.0500 2_446 no
H32A H34 2.3900 . no
H32A C66 2.8000 2_446 no
H32B H46 2.3200 2_546 no
H32B H38A 2.5100 . no
H32B C46 2.9800 2_546 no
H34 H27A 2.3200 . no
H34 H29 2.4300 . no
H34 O2 2.3200 1_455 no
H34 H32A 2.3900 . no
H35A H78C 2.5000 . no
H35A C27 2.9300 . no
H35A C78 3.1000 . no
H35B C38 2.8300 . no
H35B C42 3.1000 1_456 no
H35B H38B 2.2400 . no
H35B H41A 2.5500 1_456 no
H36A H16A 2.3600 1_356 no
H36B H24B 2.2500 1_455 no
H36B O5 2.7600 1_455 no
H36B C24 3.0900 1_455 no
H38A H32B 2.5100 . no
H38B C35 2.6700 . no
H38B C36 2.8600 . no
H38B H35B 2.2400 . no
H38C C31 2.7800 . no
H38C H31A 2.2200 . no
H38C C28 2.9200 . no
H38C H28 2.4300 . no
H38C C6 2.9700 1_456 no
H39A C22 2.8200 . no
H39A H24B 2.3300 . no
H39A C24 2.7900 . no
H39A H22A 2.2800 . no
H39B H31A 2.2500 . no
H39B H21A 2.4200 . no
H39B C31 2.7500 . no
H39C H15B 2.6000 1_456 no
H39C H28 2.2900 . no
H39C C28 2.8700 . no
H41A C51 2.8400 . no
H41A H35B 2.5500 1_654 no
H41A H51A 2.2800 . no
H41A H59B 2.4000 . no
H41B H43 2.5600 . no
H41B H49 2.2800 . no
H42A C59 2.8400 . no
H42A H44A 2.6000 . no
H42A H59A 2.4000 . no
H42B O3 2.7700 1_455 no
H43 O12 2.4900 . no
H43 H41B 2.5600 . no
H44A C59 2.8800 . no
H44A H42A 2.6000 . no
H44A H56B 2.4600 1_455 no
H44A H59A 2.2200 . no
H44A C19 2.8400 2_655 no
H44A H19C 2.4400 2_655 no
H44B O12 2.6300 . no
H44B C60 2.7900 . no
H44B H46 2.2500 . no
H46 H44B 2.2500 . no
H46 H32B 2.3200 2_556 no
H47A O14 2.5400 1_655 no
H47A H49 2.5500 . no
H47A H54 2.3900 . no
H47B C55 2.9000 . no
H47B H4B 2.4000 2_655 no
H48 C45 3.0500 . no
H48 C58 2.7800 . no
H48 C59 2.9200 . no
H48 H58C 2.2500 . no
H48 H59C 2.2900 . no
H49 C46 2.9500 . no
H49 H41B 2.2800 . no
H49 H47A 2.5500 . no
H49 H54 2.4500 . no
H51A C41 2.8100 . no
H51A H28 2.5500 1_654 no
H51A H41A 2.2800 . no
H51B C58 2.8100 . no
H51B C59 2.5800 . no
H51B H27B 2.5200 1_654 no
H51B H58C 2.2600 . no
H51B H59B 2.2000 . no
H51B H59C 2.5500 . no
H52A C15 2.7600 . no
H52A H15A 2.3800 . no
H52A H15B 2.5400 . no
H52A H54 2.4100 . no
H52B C24 3.0500 1_654 no
H52B C25 3.0800 1_654 no
H52B H24B 2.5600 1_654 no
H52B H58A 2.4900 . no
H54 O14 2.7000 1_655 no
H54 C51 3.0800 . no
H54 H47A 2.3900 . no
H54 H49 2.4500 . no
H54 H52A 2.4100 . no
H55A C58 2.8600 . no
H55A H58B 2.2800 . no
H55A O4 2.6100 2_655 no
H55B O14 2.8500 1_655 no
H55B C47 2.9600 . no
H56B H44A 2.4600 1_655 no
H58A H52B 2.4900 . no
H58A H76A 2.4700 1_754 no
H58B C55 2.6900 . no
H58B C56 2.8400 . no
H58B H55A 2.2800 . no
H58B H76A 2.5000 1_754 no
H58B O4 2.9000 2_655 no
H58C C48 2.8000 . no
H58C C51 2.7700 . no
H58C H48 2.2500 . no
H58C H51B 2.2600 . no
H59A C42 2.9000 . no
H59A C44 2.7300 . no
H59A H42A 2.4000 . no
H59A H44A 2.2200 . no
H59B C51 2.7700 . no
H59B H27B 2.4700 1_654 no
H59B H41A 2.4000 . no
H59B H51B 2.2000 . no
H59C C48 2.8800 . no
H59C C51 3.0800 . no
H59C H48 2.2900 . no
H59C H51B 2.5500 . no
H61A C71 2.8000 . no
H61A H7A 2.1400 1_455 no
H61A H71B 2.1900 . no
H61A H79B 2.4600 . no
H61B H63 2.5300 . no
H61B H69 2.2700 . no
H62A C79 2.7400 . no
H62A H14 2.5100 1_455 no
H62A H79A 2.2600 . no
H62B O14 2.5600 . no
H62B C80 2.7500 . no
H63 O14 2.5700 . no
H63 H61B 2.5300 . no
H63 O6 2.6300 2_456 no
H64A O16 2.5700 1_655 no
H64A C76 2.9900 1_655 no
H64A C77 3.0400 1_655 no
H64A C79 2.9000 . no
H64A H76B 2.4500 1_655 no
H64A H79A 2.2500 . no
H64B H66 2.2800 . no
H66 H64B 2.2800 . no
H67A C75 3.0800 . no
H67A H74 2.3900 . no
H67A H21B 2.5500 2_456 no
H67B C75 2.9800 . no
H67B C2 3.0900 2_556 no
H67B H2A 2.4200 2_556 no
H68 C78 2.8000 . no
H68 C79 2.9900 . no
H68 H78A 2.3100 . no
H68 H79C 2.3700 . no
H69 C66 3.0100 . no
H69 H61B 2.2700 . no
H69 H74 2.3300 . no
H71A C78 2.8400 . no
H71A C79 2.5900 . no
H71A H78A 2.2700 . no
H71A H79B 2.1800 . no
H71A H79C 2.5700 . no
H71B C61 2.7700 . no
H71B H61A 2.1900 . no
H72A O12 2.8000 1_455 no
H72A C60 2.8600 1_455 no
H72A H74 2.4400 . no
H72B O3 2.6600 1_355 no
H72B H78B 2.5000 . no
H74 O12 2.7700 1_455 no
H74 C71 3.0700 . no
H74 H67A 2.3900 . no
H74 H69 2.3300 . no
H74 H72A 2.4400 . no
H75A C67 2.9600 . no
H75B C78 2.8400 . no
H75B H78C 2.2200 . no
H76A O13 2.7000 1_356 no
H76A C57 2.6900 1_356 no
H76A C58 2.8300 1_356 no
H76A H58A 2.4700 1_356 no
H76A H58B 2.5000 1_356 no
H76B C64 3.0700 1_455 no
H76B H64A 2.4500 1_455 no
H76B H22B 2.3300 2_456 no
H78A C68 2.8700 . no
H78A C71 2.7900 . no
H78A H27A 2.5600 . no
H78A H68 2.3100 . no
H78A H71A 2.2700 . no
H78B O2 2.6300 1_455 no
H78B H72B 2.5000 . no
H78C C75 2.6600 . no
H78C C76 2.8700 . no
H78C H35A 2.5000 . no
H78C H75B 2.2200 . no
H79A O16 2.8400 1_655 no
H79A C62 2.8000 . no
H79A C64 2.7400 . no
H79A H62A 2.2600 . no
H79A H64A 2.2500 . no
H79B C71 2.6800 . no
H79B H9 2.5100 1_455 no
H79B H61A 2.4600 . no
H79B H71A 2.1800 . no
H79C C68 2.9200 . no
H79C C71 3.0900 . no
H79C H26 2.4500 . no
H79C H68 2.3700 . no
H79C H71A 2.5700 . no

loop_
_geom_hbond_atom_site_label_D
_geom_hbond_atom_site_label_H
_geom_hbond_atom_site_label_A
_geom_hbond_site_symmetry_A
_geom_hbond_distance_DH
_geom_hbond_distance_HA
_geom_hbond_distance_DA
_geom_hbond_angle_DHA
_geom_hbond_publ_flag
C4 H4A O3 1_455 0.9900 2.5500 3.526(3) 171.00 yes
C21 H21A O12 2_546 0.9900 2.3600 3.349(3) 173.00 yes
C34 H34 O2 1_455 1.0000 2.3200 3.239(3) 152.00 yes
C47 H47A O14 1_655 0.9900 2.5400 3.439(3) 151.00 yes
C62 H62B O14 . 0.9900 2.5600 3.095(3) 114.00 yes
C64 H64A O16 1_655 0.9900 2.5700 3.484(4) 154.00 yes

loop_
_geom_torsion_atom_site_label_1
_geom_torsion_atom_site_label_2
_geom_torsion_atom_site_label_3
_geom_torsion_atom_site_label_4
_geom_torsion
_geom_torsion_publ_flag
C20 O1 C3 C2 84.0(3) no
C20 O1 C3 C4 -154.6(2) no
C3 O1 C20 O2 -5.2(4) no
C3 O1 C20 C40 174.0(2) no
C40 O5 C23 C22 79.6(3) no
C40 O5 C23 C24 -159.6(2) no
C23 O5 C40 O4 -3.7(4) no
C23 O5 C40 C20 176.8(2) no
C43 O11 C60 C80 171.9(2) no
C60 O11 C43 C42 163.3(2) no
C60 O11 C43 C44 -76.5(3) no
C43 O11 C60 O12 -7.0(4) no
C63 O15 C80 O14 8.5(4) no
C80 O15 C63 C64 -169.5(2) no
C63 O15 C80 C60 -172.3(2) no
C80 O15 C63 C62 71.3(3) no
C2 C1 C10 C19 -67.9(3) no
C2 C1 C10 C9 170.4(2) no
C2 C1 C10 C5 50.2(3) no
C10 C1 C2 C3 -57.4(3) no
C1 C2 C3 C4 59.5(3) no
C1 C2 C3 O1 178.4(2) no
O1 C3 C4 C5 -178.8(2) no
C2 C3 C4 C5 -57.4(3) no
C3 C4 C5 C10 53.5(3) no
C3 C4 C5 C6 -125.6(3) no
C4 C5 C6 C7 -177.2(2) no
C10 C5 C6 C7 3.9(4) no
C4 C5 C10 C1 -48.5(3) no
C4 C5 C10 C9 -167.6(2) no
C4 C5 C10 C19 70.0(3) no
C6 C5 C10 C1 130.5(3) no
C6 C5 C10 C9 11.4(4) no
C6 C5 C10 C19 -111.0(3) no
C5 C6 C7 C8 11.7(4) no
C6 C7 C8 C14 -161.2(2) no
C6 C7 C8 C9 -41.5(3) no
C7 C8 C9 C10 57.9(3) no
C7 C8 C9 C11 -174.5(2) no
C14 C8 C9 C11 -53.0(3) no
C7 C8 C14 C13 -178.1(2) no
C14 C8 C9 C10 179.4(2) no
C9 C8 C14 C15 -174.2(2) no
C7 C8 C14 C15 -52.5(3) no
C9 C8 C14 C13 60.2(3) no
C11 C9 C10 C19 -47.5(3) no
C8 C9 C10 C1 -160.0(2) no
C8 C9 C10 C5 -41.7(3) no
C8 C9 C10 C19 79.4(3) no
C11 C9 C10 C1 73.1(3) no
C8 C9 C11 C12 53.0(3) no
C10 C9 C11 C12 -179.3(2) no
C11 C9 C10 C5 -168.6(2) no
C9 C11 C12 C13 -54.4(3) no
C11 C12 C13 C14 56.5(3) no
C11 C12 C13 C18 -69.1(3) no
C11 C12 C13 C17 170.6(2) no
C12 C13 C14 C8 -62.7(3) no
C14 C13 C17 C16 -22.9(3) no
C18 C13 C17 O3 -82.3(3) no
C18 C13 C17 C16 95.3(3) no
C18 C13 C14 C8 61.8(3) no
C18 C13 C14 C15 -71.8(3) no
C12 C13 C17 O3 41.8(4) no
C12 C13 C17 C16 -140.6(2) no
C12 C13 C14 C15 163.7(2) no
C17 C13 C14 C8 173.0(2) no
C17 C13 C14 C15 39.4(3) no
C14 C13 C17 O3 159.5(3) no
C8 C14 C15 C16 -170.7(2) no
C13 C14 C15 C16 -40.9(3) no
C14 C15 C16 C17 25.8(3) no
C15 C16 C17 O3 175.8(3) no
C15 C16 C17 C13 -1.8(3) no
O1 C20 C40 O4 24.8(4) no
O1 C20 C40 O5 -155.7(2) no
O2 C20 C40 O5 23.5(4) no
O2 C20 C40 O4 -156.0(3) no
C22 C21 C30 C29 172.4(2) no
C22 C21 C30 C39 -65.5(3) no
C30 C21 C22 C23 -60.4(3) no
C22 C21 C30 C25 53.3(3) no
C21 C22 C23 C24 58.6(3) no
C21 C22 C23 O5 175.2(2) no
C22 C23 C24 C25 -53.5(3) no
O5 C23 C24 C25 -174.3(2) no
C23 C24 C25 C26 -131.4(3) no
C23 C24 C25 C30 49.0(3) no
C24 C25 C26 C27 -177.9(2) no
C30 C25 C26 C27 1.6(4) no
C24 C25 C30 C21 -47.5(3) no
C24 C25 C30 C29 -166.0(2) no
C24 C25 C30 C39 71.5(3) no
C26 C25 C30 C21 132.9(3) no
C26 C25 C30 C29 14.5(4) no
C26 C25 C30 C39 -108.1(3) no
C25 C26 C27 C28 13.1(4) no
C26 C27 C28 C34 -162.8(2) no
C26 C27 C28 C29 -42.7(3) no
C27 C28 C29 C31 -169.71(19) no
C34 C28 C29 C30 -179.0(2) no
C27 C28 C29 C30 60.6(3) no
C27 C28 C34 C33 175.2(2) no
C27 C28 C34 C35 -57.8(3) no
C34 C28 C29 C31 -49.3(3) no
C29 C28 C34 C33 54.8(3) no
C29 C28 C34 C35 -178.1(2) no
C28 C29 C31 C32 52.3(3) no
C28 C29 C30 C21 -162.9(2) no
C28 C29 C30 C25 -45.2(3) no
C28 C29 C30 C39 76.1(3) no
C31 C29 C30 C21 68.0(3) no
C31 C29 C30 C25 -174.3(2) no
C30 C29 C31 C32 -178.6(2) no
C31 C29 C30 C39 -53.0(3) no
C29 C31 C32 C33 -56.2(3) no
C31 C32 C33 C34 57.6(3) no
C31 C32 C33 C37 168.4(2) no
C31 C32 C33 C38 -69.9(3) no
C32 C33 C34 C28 -59.8(3) no
C32 C33 C34 C35 165.40(19) no
C38 C33 C37 O6 -92.0(3) no
C38 C33 C37 C36 89.6(3) no
C38 C33 C34 C28 66.6(3) no
C38 C33 C34 C35 -68.2(3) no
C32 C33 C37 O6 33.2(4) no
C32 C33 C37 C36 -145.3(2) no
C34 C33 C37 O6 149.2(3) no
C37 C33 C34 C28 179.0(2) no
C37 C33 C34 C35 44.2(2) no
C34 C33 C37 C36 -29.3(3) no
C28 C34 C35 C36 -173.7(2) no
C33 C34 C35 C36 -42.2(2) no
C34 C35 C36 C37 22.6(3) no
C35 C36 C37 O6 -174.2(3) no
C35 C36 C37 C33 4.3(3) no
C50 C41 C42 C43 -57.1(3) no
C42 C41 C50 C45 51.4(3) no
C42 C41 C50 C49 170.6(2) no
C42 C41 C50 C59 -66.9(3) no
C41 C42 C43 O11 175.0(2) no
C41 C42 C43 C44 57.1(3) no
O11 C43 C44 C45 -172.52(19) no
C42 C43 C44 C45 -55.1(3) no
C43 C44 C45 C46 -127.7(3) no
C43 C44 C45 C50 52.2(3) no
C44 C45 C46 C47 -178.5(2) no
C50 C45 C46 C47 1.6(4) no
C44 C45 C50 C41 -48.9(3) no
C44 C45 C50 C49 -167.8(2) no
C44 C45 C50 C59 70.2(3) no
C46 C45 C50 C41 131.0(3) no
C46 C45 C50 C49 12.2(3) no
C46 C45 C50 C59 -109.9(3) no
C45 C46 C47 C48 15.9(4) no
C46 C47 C48 C49 -46.0(3) no
C46 C47 C48 C54 -166.6(2) no
C47 C48 C49 C50 61.9(3) no
C47 C48 C49 C51 -169.67(19) no
C54 C48 C49 C50 -176.7(2) no
C54 C48 C49 C51 -48.3(3) no
C47 C48 C54 C53 178.2(2) no
C47 C48 C54 C55 -57.2(3) no
C49 C48 C54 C53 57.4(3) no
C49 C48 C54 C55 -178.0(2) no
C48 C49 C50 C41 -161.6(2) no
C48 C49 C50 C45 -43.4(3) no
C48 C49 C50 C59 76.9(3) no
C51 C49 C50 C41 69.9(3) no
C51 C49 C50 C45 -172.0(2) no
C51 C49 C50 C59 -51.6(3) no
C48 C49 C51 C52 47.5(3) no
C50 C49 C51 C52 175.8(2) no
C49 C51 C52 C53 -51.4(3) no
C51 C52 C53 C54 56.7(3) no
C51 C52 C53 C57 168.5(2) no
C51 C52 C53 C58 -68.9(3) no
C52 C53 C54 C48 -62.7(3) no
C52 C53 C54 C55 164.8(2) no
C57 C53 C54 C48 175.4(2) no
C57 C53 C54 C55 43.0(3) no
C58 C53 C54 C48 62.3(3) no
C58 C53 C54 C55 -70.2(2) no
C52 C53 C57 O13 30.5(4) no
C52 C53 C57 C56 -147.6(2) no
C54 C53 C57 O13 147.4(3) no
C54 C53 C57 C56 -30.6(3) no
C58 C53 C57 O13 -94.8(3) no
C58 C53 C57 C56 87.2(3) no
C48 C54 C55 C56 -168.0(2) no
C53 C54 C55 C56 -39.3(2) no
C54 C55 C56 C57 19.2(3) no
C55 C56 C57 O13 -170.7(3) no
C55 C56 C57 C53 7.4(3) no
O11 C60 C80 O14 -51.6(4) no
O11 C60 C80 O15 129.1(2) no
O12 C60 C80 O14 127.3(3) no
O12 C60 C80 O15 -52.0(4) no
C70 C61 C62 C63 -60.9(3) no
C62 C61 C70 C65 54.9(3) no
C62 C61 C70 C69 174.8(2) no
C62 C61 C70 C79 -63.3(3) no
C61 C62 C63 O15 173.5(2) no
C61 C62 C63 C64 57.5(3) no
O15 C63 C64 C65 -170.4(2) no
C62 C63 C64 C65 -52.6(3) no
C63 C64 C65 C66 -131.3(3) no
C63 C64 C65 C70 50.0(3) no
C64 C65 C66 C67 -178.6(2) no
C70 C65 C66 C67 0.0(4) no
C64 C65 C70 C61 -49.2(3) no
C64 C65 C70 C69 -167.2(2) no
C64 C65 C70 C79 70.5(3) no
C66 C65 C70 C61 132.1(3) no
C66 C65 C70 C69 14.1(4) no
C66 C65 C70 C79 -108.1(3) no
C65 C66 C67 C68 14.4(4) no
C66 C67 C68 C69 -41.7(3) no
C66 C67 C68 C74 -160.6(2) no
C67 C68 C69 C70 57.0(3) no
C67 C68 C69 C71 -174.8(2) no
C74 C68 C69 C70 178.3(2) no
C74 C68 C69 C71 -53.6(3) no
C67 C68 C74 C73 -179.6(2) no
C67 C68 C74 C75 -54.3(3) no
C69 C68 C74 C73 59.5(3) no
C69 C68 C74 C75 -175.3(2) no
C68 C69 C70 C61 -160.0(2) no
C68 C69 C70 C65 -42.3(3) no
C68 C69 C70 C79 78.4(3) no
C71 C69 C70 C61 71.9(3) no
C71 C69 C70 C65 -170.4(2) no
C71 C69 C70 C79 -49.7(3) no
C68 C69 C71 C72 52.8(4) no
C70 C69 C71 C72 -178.8(3) no
C69 C71 C72 C73 -52.7(4) no
C71 C72 C73 C74 55.1(3) no
C71 C72 C73 C77 168.8(3) no
C71 C72 C73 C78 -72.1(3) no
C72 C73 C74 C68 -62.0(3) no
C72 C73 C74 C75 164.4(2) no
C77 C73 C74 C68 174.8(2) no
C77 C73 C74 C75 41.3(2) no
C78 C73 C74 C68 64.4(3) no
C78 C73 C74 C75 -69.1(3) no
C72 C73 C77 O16 36.4(4) no
C72 C73 C77 C76 -143.6(3) no
C74 C73 C77 O16 154.9(3) no
C74 C73 C77 C76 -25.1(3) no
C78 C73 C77 O16 -87.3(4) no
C78 C73 C77 C76 92.8(3) no
C68 C74 C75 C76 -170.7(3) no
C73 C74 C75 C76 -41.4(3) no
C74 C75 C76 C77 25.0(3) no
C75 C76 C77 O16 -180.0(3) no
C75 C76 C77 C73 0.0(3) no

loop_
_cod_related_entry_id
_cod_related_entry_database
_cod_related_entry_code
1 ChemSpider 24737970
